data_4114175
loop_
_publ_author_name
'Ryan R. Huddleston'
'Hye-Young Jang'
'Michael J. Krische'

_publ_section_title
;
 First Catalytic Reductive Coupling of 1,3-Diynes to Carbonyl Partners: A
 New Regio- and Enantioselective C-C Bond Forming Hydrogenation
;
_journal_name_full 'Journal of the American Chemical Society'
_journal_page_first 11488
_journal_page_last 11489
_journal_paper_doi 10.1021/ja030415v
_journal_volume 125
_journal_year 2003
_chemical_formula_sum 'C24 H18 O2'
_chemical_formula_weight 338.38
_chemical_name_systematic
; 
 ? 
;
_space_group_IT_number 19
_symmetry_cell_setting orthorhombic
_symmetry_space_group_name_Hall 'P 2ac 2ab'
_symmetry_space_group_name_H-M 'P 21 21 21'
_atom_sites_solution_hydrogens geom
_atom_sites_solution_primary direct
_atom_sites_solution_secondary difmap
_audit_creation_method SHELXL-97
_cell_angle_alpha 90.00
_cell_angle_beta 90.00
_cell_angle_gamma 90.00
_cell_formula_units_Z 4
_cell_length_a 5.7781(2)
_cell_length_b 15.2090(4)
_cell_length_c 20.4982(7)
_cell_measurement_temperature 153(2)
_cell_volume 1801.36(10)
_computing_cell_refinement 'Collect software, Nonius B.V. 1998'
_computing_data_collection 'Collect software, Nonius B.V. 1998'
_computing_data_reduction
;
DENZO and Scalepack (Otwinoski and Minor, 1997)
;
_computing_molecular_graphics 'XP SHELXTL/PC, Siemens Analytical'
_computing_structure_refinement 'XL SHELXTL/PC, Siemens Analytical'
_computing_structure_solution
;

SIR97 - Altomare A., Burla M.C., Camalli M., Cascarano G.L., Giacovazzo C., 
Guagliardi A., Moliterni A.G.G., Polidori G.,Spagna R.
;
_diffrn_ambient_temperature 153(2)
_diffrn_measured_fraction_theta_full 0.997
_diffrn_measured_fraction_theta_max 0.997
_diffrn_measurement_device_type 'Nonius Kappa CCD'
_diffrn_measurement_method \w-scans
_diffrn_radiation_monochromator graphite
_diffrn_radiation_source 'fine-focus sealed tube'
_diffrn_radiation_type MoK\a
_diffrn_radiation_wavelength 0.71073
_diffrn_reflns_av_R_equivalents 0.0000
_diffrn_reflns_av_sigmaI/netI 0.0766
_diffrn_reflns_limit_h_max 7
_diffrn_reflns_limit_h_min -7
_diffrn_reflns_limit_k_max 19
_diffrn_reflns_limit_k_min -19
_diffrn_reflns_limit_l_max 26
_diffrn_reflns_limit_l_min -26
_diffrn_reflns_number 4102
_diffrn_reflns_theta_full 27.47
_diffrn_reflns_theta_max 27.47
_diffrn_reflns_theta_min 3.27
_exptl_absorpt_coefficient_mu 0.078
_exptl_absorpt_correction_type none
_exptl_crystal_colour 'faint yellow'
_exptl_crystal_density_diffrn 1.248
_exptl_crystal_description 'clusters of needles'
_exptl_crystal_F_000 712
_exptl_crystal_size_max 0.55
_exptl_crystal_size_mid 0.11
_exptl_crystal_size_min 0.11
_refine_diff_density_max 0.210
_refine_diff_density_min -0.212
_refine_diff_density_rms 0.050
_refine_ls_abs_structure_details 'Flack H D (1983), Acta Cryst. A39, 876-881'
_refine_ls_abs_structure_Flack 1(2)
_refine_ls_extinction_coef 0.031(2)
_refine_ls_extinction_expression Fc^*^=kFc[1+0.001xFc^2^\l^3^/sin(2\q)]^-1/4^
_refine_ls_extinction_method SHELXL
_refine_ls_goodness_of_fit_ref 1.143
_refine_ls_hydrogen_treatment refall
_refine_ls_matrix_type full
_refine_ls_number_parameters 308
_refine_ls_number_reflns 4102
_refine_ls_number_restraints 0
_refine_ls_restrained_S_all 1.143
_refine_ls_R_factor_all 0.1221
_refine_ls_R_factor_gt 0.0657
_refine_ls_shift/su_max 0.003
_refine_ls_shift/su_mean 0.000
_refine_ls_structure_factor_coef Fsqd
_refine_ls_weighting_details 'calc w=1/[\s^2^(Fo^2^)+(0.0190P)^2^+0.8230P] where P=(Fo^2^+2Fc^2^)/3'
_refine_ls_weighting_scheme calc
_refine_ls_wR_factor_gt 0.0966
_refine_ls_wR_factor_ref 0.1175
_reflns_number_gt 2760
_reflns_number_total 4102
_reflns_threshold_expression >2sigma(I)
_cod_data_source_file ja030415v.cif
_cod_data_source_block JA030415V
_cod_database_code 4114175

loop_
_symmetry_equiv_pos_as_xyz
'x, y, z'
'-x+1/2, -y, z+1/2'
'x+1/2, -y+1/2, -z'
'-x, y+1/2, -z+1/2'

loop_
_atom_site_label
_atom_site_type_symbol
_atom_site_fract_x
_atom_site_fract_y
_atom_site_fract_z
_atom_site_U_iso_or_equiv
_atom_site_adp_type
_atom_site_occupancy
_atom_site_symmetry_multiplicity
_atom_site_calc_flag
O1 O 0.4182(3) 0.62366(16) 0.84598(10) 0.0507(6) Uani 1 1 d
O2 O 0.9651(3) 0.66617(13) 0.83239(10) 0.0387(5) Uani 1 1 d
C1 C 0.6081(4) 0.61117(18) 0.87040(14) 0.0345(7) Uani 1 1 d
C2 C 0.8150(4) 0.59140(18) 0.82536(13) 0.0320(6) Uani 1 1 d
C3 C 0.7327(4) 0.57974(17) 0.75582(13) 0.0326(6) Uani 1 1 d
C4 C 0.7879(5) 0.63786(19) 0.70931(14) 0.0370(7) Uani 1 1 d
C5 C 0.7051(5) 0.63410(19) 0.64356(15) 0.0399(7) Uani 1 1 d
C6 C 0.6283(5) 0.63413(19) 0.58912(15) 0.0393(7) Uani 1 1 d
C7 C 0.5290(5) 0.63306(18) 0.52532(13) 0.0364(7) Uani 1 1 d
C8 C 0.3143(5) 0.5937(2) 0.51433(18) 0.0470(8) Uani 1 1 d
C9 C 0.2211(6) 0.5921(2) 0.4519(2) 0.0559(10) Uani 1 1 d
C10 C 0.3379(7) 0.6300(2) 0.40077(19) 0.0622(10) Uani 1 1 d
C11 C 0.5469(7) 0.6702(2) 0.41154(18) 0.0559(9) Uani 1 1 d
C12 C 0.6431(6) 0.6718(2) 0.47312(15) 0.0435(8) Uani 1 1 d
C13 C 0.6442(4) 0.61902(17) 0.94161(13) 0.0316(6) Uani 1 1 d
C14 C 0.4716(5) 0.65848(19) 0.97920(14) 0.0379(7) Uani 1 1 d
C15 C 0.4978(6) 0.6683(2) 1.04529(15) 0.0429(7) Uani 1 1 d
C16 C 0.6967(6) 0.6383(2) 1.07581(15) 0.0440(8) Uani 1 1 d
C17 C 0.8681(5) 0.5981(2) 1.03930(15) 0.0427(8) Uani 1 1 d
C18 C 0.8436(5) 0.5890(2) 0.97240(14) 0.0372(7) Uani 1 1 d
C19 C 0.5840(5) 0.50174(18) 0.74309(13) 0.0337(7) Uani 1 1 d
C20 C 0.6567(6) 0.41685(19) 0.75909(14) 0.0395(7) Uani 1 1 d
C21 C 0.5187(6) 0.3448(2) 0.74325(16) 0.0474(8) Uani 1 1 d
C22 C 0.3101(6) 0.3560(2) 0.71172(15) 0.0501(9) Uani 1 1 d
C23 C 0.2351(6) 0.4399(2) 0.69746(15) 0.0478(9) Uani 1 1 d
C24 C 0.3687(5) 0.5126(2) 0.71280(14) 0.0406(7) Uani 1 1 d
H2O H 1.122(7) 0.641(3) 0.8373(18) 0.092(13) Uiso 1 1 d
H2 H 0.892(4) 0.5320(16) 0.8443(11) 0.023(6) Uiso 1 1 d
H4 H 0.910(5) 0.688(2) 0.7224(14) 0.055(9) Uiso 1 1 d
H8 H 0.240(6) 0.569(2) 0.5507(15) 0.058(10) Uiso 1 1 d
H9 H 0.075(6) 0.564(2) 0.4433(15) 0.055(10) Uiso 1 1 d
H10 H 0.258(8) 0.623(3) 0.356(2) 0.119(16) Uiso 1 1 d
H11 H 0.625(6) 0.698(2) 0.3744(18) 0.073(12) Uiso 1 1 d
H12 H 0.797(7) 0.699(2) 0.4810(16) 0.075(11) Uiso 1 1 d
H14 H 0.334(5) 0.6768(18) 0.9558(14) 0.044(8) Uiso 1 1 d
H15 H 0.378(5) 0.6963(17) 1.0730(14) 0.039(8) Uiso 1 1 d
H16 H 0.718(6) 0.646(2) 1.1240(16) 0.061(9) Uiso 1 1 d
H17 H 1.013(5) 0.5785(17) 1.0624(13) 0.039(7) Uiso 1 1 d
H18 H 0.962(5) 0.5619(19) 0.9464(13) 0.044(8) Uiso 1 1 d
H20 H 0.817(6) 0.4095(18) 0.7826(13) 0.047(8) Uiso 1 1 d
H21 H 0.585(5) 0.292(2) 0.7537(15) 0.045(9) Uiso 1 1 d
H22 H 0.209(8) 0.298(3) 0.7007(19) 0.097(13) Uiso 1 1 d
H23 H 0.087(6) 0.447(2) 0.6756(15) 0.059(10) Uiso 1 1 d
H24 H 0.312(6) 0.576(2) 0.7012(16) 0.069(11) Uiso 1 1 d

loop_
_atom_site_aniso_label
_atom_site_aniso_U_11
_atom_site_aniso_U_22
_atom_site_aniso_U_33
_atom_site_aniso_U_23
_atom_site_aniso_U_13
_atom_site_aniso_U_12
O1 0.0265(11) 0.0770(17) 0.0486(13) -0.0129(11) -0.0102(9) 0.0114(10)
O2 0.0263(11) 0.0400(12) 0.0499(12) -0.0078(10) -0.0056(9) -0.0012(9)
C1 0.0260(14) 0.0354(16) 0.0421(16) -0.0023(13) -0.0012(12) 0.0012(12)
C2 0.0254(14) 0.0323(16) 0.0383(15) -0.0038(13) -0.0047(12) -0.0002(13)
C3 0.0258(14) 0.0350(16) 0.0370(15) -0.0055(13) -0.0009(12) 0.0004(12)
C4 0.0391(16) 0.0324(16) 0.0395(16) -0.0026(14) 0.0007(14) -0.0008(14)
C5 0.0405(16) 0.0339(16) 0.0455(18) -0.0009(14) -0.0007(15) -0.0024(14)
C6 0.0430(17) 0.0322(16) 0.0426(18) -0.0035(14) -0.0005(15) -0.0003(14)
C7 0.0370(15) 0.0328(16) 0.0394(17) -0.0015(13) -0.0014(14) 0.0047(14)
C8 0.0399(17) 0.0399(18) 0.061(2) -0.0022(17) 0.0017(18) 0.0047(15)
C9 0.043(2) 0.047(2) 0.078(3) -0.020(2) -0.021(2) 0.0057(17)
C10 0.074(3) 0.055(2) 0.057(2) -0.008(2) -0.022(2) 0.020(2)
C11 0.074(3) 0.049(2) 0.045(2) 0.0004(17) -0.002(2) 0.012(2)
C12 0.0472(19) 0.0413(18) 0.0422(18) 0.0007(15) 0.0006(16) 0.0048(16)
C13 0.0296(14) 0.0293(15) 0.0359(15) 0.0010(12) -0.0029(12) -0.0022(12)
C14 0.0350(16) 0.0368(17) 0.0419(18) -0.0004(14) 0.0041(14) 0.0028(14)
C15 0.0473(19) 0.0426(17) 0.0386(18) -0.0025(15) 0.0083(16) -0.0042(15)
C16 0.0517(19) 0.0453(19) 0.0352(17) 0.0041(15) 0.0003(16) -0.0078(16)
C17 0.0432(18) 0.0418(19) 0.0431(18) 0.0050(15) -0.0095(16) -0.0007(15)
C18 0.0349(15) 0.0400(18) 0.0366(16) -0.0011(14) -0.0019(14) 0.0032(14)
C19 0.0328(15) 0.0357(17) 0.0325(15) -0.0031(13) 0.0051(12) -0.0048(12)
C20 0.0454(18) 0.0371(18) 0.0358(16) -0.0015(14) 0.0057(15) -0.0070(15)
C21 0.063(2) 0.037(2) 0.0416(18) -0.0008(16) 0.0105(17) -0.0102(18)
C22 0.057(2) 0.054(2) 0.0395(17) -0.0041(16) 0.0055(17) -0.0210(19)
C23 0.0411(19) 0.065(2) 0.0375(18) -0.0065(16) -0.0021(15) -0.0184(18)
C24 0.0321(16) 0.052(2) 0.0375(16) -0.0040(15) -0.0014(14) -0.0060(15)

loop_
_atom_type_symbol
_atom_type_description
_atom_type_scat_dispersion_real
_atom_type_scat_dispersion_imag
_atom_type_scat_source
C C 0.0033 0.0016 'International Tables Vol C Tables 4.2.6.8 and 6.1.1.4'
H H 0.0000 0.0000 'International Tables Vol C Tables 4.2.6.8 and 6.1.1.4'
O O 0.0106 0.0060 'International Tables Vol C Tables 4.2.6.8 and 6.1.1.4'

loop_
_geom_angle_atom_site_label_1
_geom_angle_atom_site_label_2
_geom_angle_atom_site_label_3
_geom_angle
C2 O2 H2O 105(2)
O1 C1 C13 121.3(3)
O1 C1 C2 118.8(3)
C13 C1 C2 119.8(2)
O2 C2 C3 112.1(2)
O2 C2 C1 104.7(2)
C3 C2 C1 110.1(2)
O2 C2 H2 112.2(13)
C3 C2 H2 111.8(12)
C1 C2 H2 105.5(12)
C4 C3 C19 122.6(2)
C4 C3 C2 121.2(2)
C19 C3 C2 116.1(2)
C3 C4 C5 124.4(3)
C3 C4 H4 116.5(16)
C5 C4 H4 119.1(16)
C6 C5 C4 176.9(3)
C5 C6 C7 177.9(3)
C12 C7 C8 118.7(3)
C12 C7 C6 120.7(3)
C8 C7 C6 120.6(3)
C9 C8 C7 120.0(3)
C9 C8 H8 123(2)
C7 C8 H8 117(2)
C10 C9 C8 120.4(3)
C10 C9 H9 118.4(19)
C8 C9 H9 121.2(19)
C11 C10 C9 119.8(4)
C11 C10 H10 125(3)
C9 C10 H10 115(3)
C10 C11 C12 120.6(4)
C10 C11 H11 118(2)
C12 C11 H11 121(2)
C11 C12 C7 120.4(3)
C11 C12 H12 121(2)
C7 C12 H12 118(2)
C18 C13 C14 118.9(3)
C18 C13 C1 122.6(2)
C14 C13 C1 118.6(2)
C15 C14 C13 120.9(3)
C15 C14 H14 123.2(17)
C13 C14 H14 115.9(17)
C14 C15 C16 120.1(3)
C14 C15 H15 122.4(16)
C16 C15 H15 117.5(16)
C17 C16 C15 119.7(3)
C17 C16 H16 119.9(19)
C15 C16 H16 120.5(19)
C16 C17 C18 120.4(3)
C16 C17 H17 118.1(15)
C18 C17 H17 121.4(15)
C17 C18 C13 120.1(3)
C17 C18 H18 121.3(17)
C13 C18 H18 118.6(17)
C20 C19 C24 118.7(3)
C20 C19 C3 121.5(3)
C24 C19 C3 119.8(3)
C21 C20 C19 120.0(3)
C21 C20 H20 121.9(16)
C19 C20 H20 118.2(16)
C22 C21 C20 120.8(3)
C22 C21 H21 125.8(19)
C20 C21 H21 113(2)
C21 C22 C23 119.3(3)
C21 C22 H22 118(2)
C23 C22 H22 123(2)
C22 C23 C24 121.0(3)
C22 C23 H23 119(2)
C24 C23 H23 120(2)
C23 C24 C19 120.1(3)
C23 C24 H24 121(2)
C19 C24 H24 119(2)

loop_
_geom_bond_atom_site_label_1
_geom_bond_atom_site_label_2
_geom_bond_distance
O1 C1 1.221(3)
O2 C2 1.437(3)
O2 H2O 0.99(4)
C1 C13 1.479(4)
C1 C2 1.540(4)
C2 C3 1.513(4)
C2 H2 1.08(2)
C3 C4 1.339(4)
C3 C19 1.488(4)
C4 C5 1.431(4)
C4 H4 1.07(3)
C5 C6 1.201(4)
C6 C7 1.428(4)
C7 C12 1.388(4)
C7 C8 1.396(4)
C8 C9 1.389(5)
C8 H8 0.94(3)
C9 C10 1.373(5)
C9 H9 0.96(3)
C10 C11 1.372(5)
C10 H10 1.04(4)
C11 C12 1.380(5)
C11 H11 0.98(4)
C12 H12 0.99(4)
C13 C18 1.391(4)
C13 C14 1.396(4)
C14 C15 1.372(4)
C14 H14 0.97(3)
C15 C16 1.386(4)
C15 H15 0.99(3)
C16 C17 1.384(4)
C16 H16 1.00(3)
C17 C18 1.386(4)
C17 H17 1.00(3)
C18 H18 0.96(3)
C19 C20 1.397(4)
C19 C24 1.400(4)
C20 C21 1.393(4)
C20 H20 1.05(3)
C21 C22 1.378(5)
C21 H21 0.92(3)
C22 C23 1.379(5)
C22 H22 1.08(4)
C23 C24 1.384(4)
C23 H23 0.97(3)
C24 H24 1.04(3)

loop_
_geom_hbond_atom_site_label_D
_geom_hbond_atom_site_label_H
_geom_hbond_atom_site_label_A
_geom_hbond_distance_DH
_geom_hbond_distance_HA
_geom_hbond_distance_DA
_geom_hbond_angle_DHA
_geom_hbond_site_symmetry_A
O2 H2O O1 0.99(4) 1.74(4) 2.711(3) 166(3) 1_655

loop_
_geom_torsion_atom_site_label_1
_geom_torsion_atom_site_label_2
_geom_torsion_atom_site_label_3
_geom_torsion_atom_site_label_4
_geom_torsion
O1 C1 C2 O2 113.5(3)
C13 C1 C2 O2 -63.5(3)
O1 C1 C2 C3 -7.2(4)
C13 C1 C2 C3 175.8(2)
O2 C2 C3 C4 -3.8(4)
C1 C2 C3 C4 112.3(3)
O2 C2 C3 C19 177.6(2)
C1 C2 C3 C19 -66.3(3)
C19 C3 C4 C5 2.5(4)
C2 C3 C4 C5 -176.0(3)
C3 C4 C5 C6 103(6)
C4 C5 C6 C7 -66(12)
C5 C6 C7 C12 168(8)
C5 C6 C7 C8 -11(9)
C12 C7 C8 C9 1.4(4)
C6 C7 C8 C9 -179.2(3)
C7 C8 C9 C10 -0.7(5)
C8 C9 C10 C11 -0.6(5)
C9 C10 C11 C12 1.1(5)
C10 C11 C12 C7 -0.3(5)
C8 C7 C12 C11 -0.9(4)
C6 C7 C12 C11 179.7(3)
O1 C1 C13 C18 167.1(3)
C2 C1 C13 C18 -15.9(4)
O1 C1 C13 C14 -13.1(4)
C2 C1 C13 C14 163.8(2)
C18 C13 C14 C15 0.5(4)
C1 C13 C14 C15 -179.2(3)
C13 C14 C15 C16 -0.6(5)
C14 C15 C16 C17 -0.2(5)
C15 C16 C17 C18 1.0(5)
C16 C17 C18 C13 -1.1(4)
C14 C13 C18 C17 0.3(4)
C1 C13 C18 C17 -180.0(3)
C4 C3 C19 C20 126.2(3)
C2 C3 C19 C20 -55.2(3)
C4 C3 C19 C24 -52.0(4)
C2 C3 C19 C24 126.6(3)
C24 C19 C20 C21 1.8(4)
C3 C19 C20 C21 -176.5(3)
C19 C20 C21 C22 0.1(4)
C20 C21 C22 C23 -1.8(5)
C21 C22 C23 C24 1.7(5)
C22 C23 C24 C19 0.2(4)
C20 C19 C24 C23 -1.9(4)
C3 C19 C24 C23 176.3(3)
